data_4506520
loop_
_publ_author_name
'Paul, Mithun'
'Adarsh, N. N.'
'Dastidar, Parthasarathi'

_publ_section_title
;
 CuIICoordination Polymers Capable of Gelation and Selective
 SO4--2Separation
;
_journal_issue 8
_journal_name_full 'Crystal Growth &amp; Design'
_journal_page_first 4135
_journal_paper_doi 10.1021/cg300649e
_journal_volume 12
_journal_year 2012
_chemical_formula_moiety 'C36 H36 Cu N12 O6, 2(F), 2(H2 O), 2(O)'
_chemical_formula_sum 'C36 H44 Cu F2 N12 O10'
_chemical_formula_weight 906.37
_chemical_name_systematic
; 
 ? 
;
_space_group_IT_number 15
_symmetry_cell_setting monoclinic
_symmetry_space_group_name_Hall '-C 2yc'
_symmetry_space_group_name_H-M 'C 1 2/c 1'
_atom_sites_solution_hydrogens geom
_atom_sites_solution_primary direct
_atom_sites_solution_secondary difmap
_audit_creation_method SHELXL-97
_cell_angle_alpha 90.00
_cell_angle_beta 118.396(2)
_cell_angle_gamma 90.00
_cell_formula_units_Z 4
_cell_length_a 23.341(2)
_cell_length_b 10.2257(9)
_cell_length_c 19.3694(18)
_cell_measurement_temperature 100(2)
_cell_volume 4066.8(6)
_computing_cell_refinement 'Bruker Apex II'
_computing_data_collection 'Bruker Apex II'
_computing_data_reduction SAINT
_computing_molecular_graphics 'Mercury 2.3, ORTEP3v2'
_computing_publication_material SHELXTL-97
_computing_structure_refinement 'SHELXL-97 (Sheldrick, 1997)'
_computing_structure_solution 'SHELXS-97 (Sheldrick, 1990)'
_diffrn_ambient_temperature 100(2)
_diffrn_detector_area_resol_mean 3
_diffrn_measured_fraction_theta_full 0.996
_diffrn_measured_fraction_theta_max 0.996
_diffrn_measurement_device_type 'Bruker Apex II'
_diffrn_measurement_method 'phi-omega scan'
_diffrn_radiation_monochromator graphite
_diffrn_radiation_source 'fine-focus sealed tube'
_diffrn_radiation_type MoK\a
_diffrn_radiation_wavelength 0.71073
_diffrn_reflns_av_R_equivalents 0.0340
_diffrn_reflns_av_sigmaI/netI 0.0409
_diffrn_reflns_limit_h_max 15
_diffrn_reflns_limit_h_min -27
_diffrn_reflns_limit_k_max 12
_diffrn_reflns_limit_k_min -11
_diffrn_reflns_limit_l_max 22
_diffrn_reflns_limit_l_min -22
_diffrn_reflns_number 9867
_diffrn_reflns_theta_full 25.00
_diffrn_reflns_theta_max 25.00
_diffrn_reflns_theta_min 1.98
_exptl_absorpt_coefficient_mu 0.618
_exptl_absorpt_correction_T_max 0.9639
_exptl_absorpt_correction_T_min 0.8460
_exptl_absorpt_correction_type multi-scan
_exptl_absorpt_process_details sadabs
_exptl_crystal_colour green
_exptl_crystal_density_diffrn 1.480
_exptl_crystal_density_method 'not measured'
_exptl_crystal_description block
_exptl_crystal_F_000 1884
_exptl_crystal_size_max 0.28
_exptl_crystal_size_mid 0.18
_exptl_crystal_size_min 0.06
_refine_diff_density_max 0.827
_refine_diff_density_min -0.403
_refine_diff_density_rms 0.080
_refine_ls_extinction_method none
_refine_ls_goodness_of_fit_ref 1.172
_refine_ls_hydrogen_treatment mixed
_refine_ls_matrix_type full
_refine_ls_number_parameters 293
_refine_ls_number_reflns 3561
_refine_ls_number_restraints 2
_refine_ls_restrained_S_all 1.171
_refine_ls_R_factor_all 0.0748
_refine_ls_R_factor_gt 0.0651
_refine_ls_shift/su_max 0.000
_refine_ls_shift/su_mean 0.000
_refine_ls_structure_factor_coef Fsqd
_refine_ls_weighting_details 'calc w=1/[\s^2^(Fo^2^)+(0.0644P)^2^+9.7135P] where P=(Fo^2^+2Fc^2^)/3'
_refine_ls_weighting_scheme calc
_refine_ls_wR_factor_gt 0.1477
_refine_ls_wR_factor_ref 0.1528
_reflns_number_gt 3125
_reflns_number_total 3561
_reflns_threshold_expression >2sigma(I)
_cod_data_source_file cg300649e_si_004.cif
_cod_data_source_block 704f1m
_cod_original_sg_symbol_H-M C2/c
_cod_database_code 4506520

loop_
_symmetry_equiv_pos_as_xyz
'x, y, z'
'-x, y, -z+1/2'
'x+1/2, y+1/2, z'
'-x+1/2, y+1/2, -z+1/2'
'-x, -y, -z'
'x, -y, z-1/2'
'-x+1/2, -y+1/2, -z'
'x+1/2, -y+1/2, z-1/2'

loop_
_atom_site_label
_atom_site_type_symbol
_atom_site_fract_x
_atom_site_fract_y
_atom_site_fract_z
_atom_site_U_iso_or_equiv
_atom_site_adp_type
_atom_site_occupancy
_atom_site_symmetry_multiplicity
_atom_site_calc_flag
_atom_site_refinement_flags
Cu1 Cu 0.5000 -0.34561(6) 0.2500 0.0306(2) Uani 1 2 d S
F1 F 0.07972(13) 0.5456(3) 0.22601(16) 0.0591(7) Uani 1 1 d .
N1 N 0.51280(15) -0.3445(3) 0.15398(18) 0.0348(7) Uani 1 1 d .
C2 C 0.5543(2) -0.4273(4) 0.1479(2) 0.0427(10) Uani 1 1 d .
H2 H 0.5753 -0.4897 0.1868 0.051 Uiso 1 1 calc R
C3 C 0.5666(2) -0.4226(5) 0.0853(3) 0.0492(12) Uani 1 1 d .
H3 H 0.5964 -0.4799 0.0826 0.059 Uiso 1 1 calc R
C4 C 0.5346(2) -0.3323(4) 0.0268(2) 0.0429(10) Uani 1 1 d .
H4 H 0.5426 -0.3284 -0.0158 0.051 Uiso 1 1 calc R
C5 C 0.49068(18) -0.2478(4) 0.0315(2) 0.0327(9) Uani 1 1 d .
C6 C 0.48111(18) -0.2562(4) 0.0971(2) 0.0348(9) Uani 1 1 d .
H6 H 0.4520 -0.1992 0.1015 0.042 Uiso 1 1 calc R
N7 N 0.45821(17) -0.1601(3) -0.03026(19) 0.0412(8) Uani 1 1 d .
H7 H 0.4717 -0.1562 -0.0646 0.049 Uiso 1 1 calc R
C8 C 0.40734(19) -0.0796(4) -0.0425(2) 0.0355(9) Uani 1 1 d .
O9 O 0.38688(14) -0.0692(3) 0.00563(16) 0.0451(7) Uani 1 1 d .
N10 N 0.38037(17) -0.0160(3) -0.11217(19) 0.0408(8) Uani 1 1 d .
H10 H 0.3992 -0.0222 -0.1409 0.049 Uiso 1 1 calc R
C11 C 0.32284(19) 0.0600(4) -0.1403(2) 0.0348(9) Uani 1 1 d .
C12 C 0.2728(2) 0.0361(4) -0.2148(2) 0.0432(10) Uani 1 1 d .
H12 H 0.2771 -0.0284 -0.2459 0.052 Uiso 1 1 calc R
C13 C 0.2164(2) 0.1086(4) -0.2426(2) 0.0454(11) Uani 1 1 d .
H13 H 0.1828 0.0924 -0.2929 0.054 Uiso 1 1 calc R
C14 C 0.2086(2) 0.2047(4) -0.1978(2) 0.0411(10) Uani 1 1 d .
H14 H 0.1700 0.2522 -0.2171 0.049 Uiso 1 1 calc R
C15 C 0.25972(19) 0.2292(4) -0.1227(2) 0.0351(9) Uani 1 1 d .
C16 C 0.3165(2) 0.1570(4) -0.0941(2) 0.0391(10) Uani 1 1 d .
H16 H 0.3503 0.1731 -0.0440 0.047 Uiso 1 1 calc R
N17 N 0.24925(16) 0.3273(3) -0.0787(2) 0.0447(9) Uani 1 1 d .
H17 H 0.2093 0.3461 -0.0926 0.054 Uiso 1 1 calc R
C18 C 0.2951(2) 0.3954(4) -0.0168(2) 0.0389(10) Uani 1 1 d .
O19 O 0.35322(15) 0.3780(4) 0.0115(2) 0.0678(11) Uani 1 1 d .
N20 N 0.26921(16) 0.4876(3) 0.0114(2) 0.0433(9) Uani 1 1 d .
H20 H 0.2274 0.4920 -0.0114 0.052 Uiso 1 1 calc R
C21 C 0.30242(18) 0.5754(4) 0.0729(2) 0.0334(9) Uani 1 1 d .
C22 C 0.2669(2) 0.6716(4) 0.0858(3) 0.0425(10) Uani 1 1 d .
H22 H 0.2221 0.6773 0.0539 0.051 Uiso 1 1 calc R
C23 C 0.2984(2) 0.7581(4) 0.1459(3) 0.0481(11) Uani 1 1 d .
H23 H 0.2749 0.8228 0.1553 0.058 Uiso 1 1 calc R
C24 C 0.36483(19) 0.7496(4) 0.1928(2) 0.0393(10) Uani 1 1 d .
H24 H 0.3857 0.8086 0.2338 0.047 Uiso 1 1 calc R
N25 N 0.39978(15) 0.6587(3) 0.18039(18) 0.0328(7) Uani 1 1 d .
C26 C 0.36981(18) 0.5724(4) 0.1223(2) 0.0324(9) Uani 1 1 d .
H26 H 0.3945 0.5084 0.1145 0.039 Uiso 1 1 calc R
O27 O 0.5000 -0.1109(5) 0.2500 0.0512(12) Uani 1 2 d S
O28 O 0.5000 -0.5777(5) 0.2500 0.0553(13) Uani 1 2 d S
O29 O 0.37914(18) 0.0803(4) 0.1231(2) 0.0659(10) Uani 1 1 d D
O30 O 0.99571(17) 0.7235(3) 0.14790(19) 0.0603(9) Uani 1 1 d .
H27 H 0.519(3) -0.068(5) 0.237(3) 0.064(17) Uiso 1 1 d .
H28 H 0.499(2) -0.629(5) 0.283(3) 0.055(15) Uiso 1 1 d .
H29A H 0.389(2) 0.012(3) 0.104(3) 0.054(14) Uiso 1 1 d D
H29B H 0.393(3) 0.069(7) 0.1736(11) 0.11(3) Uiso 1 1 d D

loop_
_atom_site_aniso_label
_atom_site_aniso_U_11
_atom_site_aniso_U_22
_atom_site_aniso_U_33
_atom_site_aniso_U_23
_atom_site_aniso_U_13
_atom_site_aniso_U_12
Cu1 0.0295(4) 0.0403(4) 0.0236(4) 0.000 0.0138(3) 0.000
F1 0.0661(18) 0.0616(17) 0.0649(17) 0.0047(14) 0.0435(15) 0.0015(14)
N1 0.0362(18) 0.0415(18) 0.0294(16) 0.0045(15) 0.0179(14) 0.0061(15)
C2 0.045(2) 0.049(3) 0.038(2) 0.0133(19) 0.022(2) 0.017(2)
C3 0.051(3) 0.061(3) 0.046(3) 0.008(2) 0.033(2) 0.023(2)
C4 0.046(2) 0.057(3) 0.033(2) 0.006(2) 0.0247(19) 0.011(2)
C5 0.031(2) 0.038(2) 0.029(2) 0.0001(16) 0.0145(17) 0.0006(17)
C6 0.035(2) 0.039(2) 0.031(2) 0.0032(17) 0.0152(17) 0.0094(18)
N7 0.048(2) 0.052(2) 0.0315(18) 0.0124(16) 0.0259(16) 0.0151(17)
C8 0.038(2) 0.037(2) 0.030(2) -0.0028(17) 0.0154(18) 0.0001(18)
O9 0.0472(17) 0.0582(19) 0.0341(16) 0.0097(13) 0.0227(14) 0.0191(14)
N10 0.049(2) 0.046(2) 0.0321(18) 0.0112(15) 0.0224(16) 0.0170(17)
C11 0.038(2) 0.035(2) 0.032(2) 0.0065(17) 0.0167(18) 0.0029(17)
C12 0.055(3) 0.042(2) 0.031(2) -0.0042(18) 0.018(2) 0.000(2)
C13 0.042(2) 0.053(3) 0.029(2) -0.005(2) 0.0068(19) -0.002(2)
C14 0.035(2) 0.043(2) 0.036(2) 0.0018(19) 0.0100(19) -0.0002(19)
C15 0.036(2) 0.034(2) 0.033(2) -0.0051(17) 0.0143(18) -0.0047(18)
C16 0.037(2) 0.043(2) 0.031(2) -0.0021(18) 0.0112(18) 0.0019(19)
N17 0.0313(18) 0.048(2) 0.043(2) -0.0129(17) 0.0082(16) 0.0042(16)
C18 0.036(2) 0.046(2) 0.035(2) -0.0043(19) 0.0168(19) -0.0022(19)
O19 0.0355(18) 0.092(3) 0.071(2) -0.047(2) 0.0218(17) -0.0070(17)
N20 0.0271(17) 0.049(2) 0.044(2) -0.0110(17) 0.0088(16) 0.0030(16)
C21 0.034(2) 0.033(2) 0.036(2) -0.0003(16) 0.0186(18) -0.0004(17)
C22 0.033(2) 0.047(2) 0.046(2) -0.002(2) 0.0172(19) 0.0045(19)
C23 0.040(2) 0.050(3) 0.057(3) -0.012(2) 0.025(2) 0.006(2)
C24 0.037(2) 0.044(2) 0.041(2) -0.0107(19) 0.0220(19) -0.0025(19)
N25 0.0308(17) 0.0367(18) 0.0298(16) -0.0034(14) 0.0135(14) -0.0016(15)
C26 0.030(2) 0.032(2) 0.034(2) -0.0006(16) 0.0137(17) 0.0040(16)
O27 0.057(3) 0.043(3) 0.071(3) 0.000 0.044(3) 0.000
O28 0.081(4) 0.040(3) 0.048(3) 0.000 0.033(3) 0.000
O29 0.062(2) 0.078(3) 0.056(2) 0.000(2) 0.0265(19) 0.033(2)
O30 0.082(2) 0.062(2) 0.0484(19) 0.0027(16) 0.0395(18) 0.0002(19)

loop_
_atom_type_symbol
_atom_type_description
_atom_type_scat_dispersion_real
_atom_type_scat_dispersion_imag
_atom_type_scat_source
C C 0.0033 0.0016 'International Tables Vol C Tables 4.2.6.8 and 6.1.1.4'
Cu Cu 0.3201 1.2651 'International Tables Vol C Tables 4.2.6.8 and 6.1.1.4'
F F 0.0171 0.0103 'International Tables Vol C Tables 4.2.6.8 and 6.1.1.4'
N N 0.0061 0.0033 'International Tables Vol C Tables 4.2.6.8 and 6.1.1.4'
O O 0.0106 0.0060 'International Tables Vol C Tables 4.2.6.8 and 6.1.1.4'
H H 0.0000 0.0000 'International Tables Vol C Tables 4.2.6.8 and 6.1.1.4'

loop_
_geom_angle_atom_site_label_1
_geom_angle_atom_site_label_2
_geom_angle_atom_site_label_3
_geom_angle
_geom_angle_site_symmetry_1
_geom_angle_site_symmetry_3
N1 Cu1 N1 179.37(19) . 2_655
N1 Cu1 N25 90.94(13) . 1_545
N1 Cu1 N25 89.05(13) 2_655 1_545
N1 Cu1 N25 89.05(13) . 2_645
N1 Cu1 N25 90.93(13) 2_655 2_645
N25 Cu1 N25 177.58(18) 1_545 2_645
N1 Cu1 O28 90.32(9) . .
N1 Cu1 O28 90.32(9) 2_655 .
N25 Cu1 O28 91.21(9) 1_545 .
N25 Cu1 O28 91.21(9) 2_645 .
N1 Cu1 O27 89.68(9) . .
N1 Cu1 O27 89.68(9) 2_655 .
N25 Cu1 O27 88.79(9) 1_545 .
N25 Cu1 O27 88.79(9) 2_645 .
O28 Cu1 O27 180.0 . .
C2 N1 C6 119.6(3) . .
C2 N1 Cu1 120.7(3) . .
C6 N1 Cu1 119.7(3) . .
N1 C2 C3 121.4(4) . .
N1 C2 H2 119.3 . .
C3 C2 H2 119.3 . .
C2 C3 C4 119.4(4) . .
C2 C3 H3 120.3 . .
C4 C3 H3 120.3 . .
C3 C4 C5 119.8(4) . .
C3 C4 H4 120.1 . .
C5 C4 H4 120.1 . .
C4 C5 C6 117.9(4) . .
C4 C5 N7 117.7(3) . .
C6 C5 N7 124.3(3) . .
N1 C6 C5 121.7(3) . .
N1 C6 H6 119.1 . .
C5 C6 H6 119.1 . .
C8 N7 C5 127.4(3) . .
C8 N7 H7 116.3 . .
C5 N7 H7 116.3 . .
O9 C8 O9 0.0(3) 1 .
O9 C8 N10 123.1(4) 1 .
O9 C8 N10 123.1(4) . .
O9 C8 N7 122.3(4) 1 .
O9 C8 N7 122.3(4) . .
N10 C8 N7 114.5(3) . .
O9 O9 C8 0(10) 1 .
C8 N10 C11 123.6(3) . .
C8 N10 H10 118.2 . .
C11 N10 H10 118.2 . .
C12 C11 C16 120.2(4) . .
C12 C11 N10 118.7(4) . .
C16 C11 N10 121.0(3) . .
C13 C12 C11 119.3(4) . .
C13 C12 H12 120.4 . .
C11 C12 H12 120.4 . .
C12 C13 C14 121.7(4) . .
C12 C13 H13 119.2 . .
C14 C13 H13 119.2 . .
C13 C14 C15 118.6(4) . .
C13 C14 H14 120.7 . .
C15 C14 H14 120.7 . .
C16 C15 C14 120.2(4) . .
C16 C15 N17 123.1(3) . .
C14 C15 N17 116.6(4) . .
C15 C16 C11 119.9(4) . .
C15 C16 H16 120.1 . .
C11 C16 H16 120.1 . .
C18 N17 C15 127.4(3) . .
C18 N17 H17 116.3 . .
C15 N17 H17 116.3 . .
O19 C18 N17 124.5(4) . .
O19 C18 N20 122.3(4) . .
N17 C18 N20 113.2(4) . .
C18 N20 C21 127.8(3) . .
C18 N20 H20 116.1 . .
C21 N20 H20 116.1 . .
C22 C21 N20 118.3(3) . .
C22 C21 C26 117.8(4) . .
N20 C21 C26 123.9(3) . .
C23 C22 C21 119.3(4) . .
C23 C22 H22 120.4 . .
C21 C22 H22 120.4 . .
C22 C23 C24 120.1(4) . .
C22 C23 H23 119.9 . .
C24 C23 H23 119.9 . .
N25 C24 C23 121.3(4) . .
N25 C24 H24 119.4 . .
C23 C24 H24 119.4 . .
C24 N25 C26 119.5(3) . .
C24 N25 Cu1 119.7(3) . 1_565
C26 N25 Cu1 120.7(3) . 1_565
N25 C26 C21 122.0(3) . .
N25 C26 H26 119.0 . .
C21 C26 H26 119.0 . .
Cu1 O27 H27 126(4) . .
Cu1 O28 H28 129(3) . .
H29A O29 H29B 110(5) . .

loop_
_geom_bond_atom_site_label_1
_geom_bond_atom_site_label_2
_geom_bond_distance
_geom_bond_site_symmetry_2
Cu1 N1 2.019(3) .
Cu1 N1 2.019(3) 2_655
Cu1 N25 2.072(3) 1_545
Cu1 N25 2.072(3) 2_645
Cu1 O28 2.374(5) .
Cu1 O27 2.401(5) .
N1 C2 1.333(5) .
N1 C6 1.342(5) .
C2 C3 1.374(6) .
C2 H2 0.9300 .
C3 C4 1.374(6) .
C3 H3 0.9300 .
C4 C5 1.377(5) .
C4 H4 0.9300 .
C5 C6 1.394(5) .
C5 N7 1.395(5) .
C6 H6 0.9300 .
N7 C8 1.370(5) .
N7 H7 0.8600 .
C8 O9 1.237(5) 1
C8 O9 1.237(5) .
C8 N10 1.353(5) .
O9 O9 0.000(6) 1
N10 C11 1.418(5) .
N10 H10 0.8600 .
C11 C12 1.379(5) .
C11 C16 1.390(6) .
C12 C13 1.378(6) .
C12 H12 0.9300 .
C13 C14 1.380(6) .
C13 H13 0.9300 .
C14 C15 1.396(5) .
C14 H14 0.9300 .
C15 C16 1.382(6) .
C15 N17 1.411(5) .
C16 H16 0.9300 .
N17 C18 1.359(5) .
N17 H17 0.8600 .
C18 O19 1.211(5) .
C18 N20 1.366(5) .
N20 C21 1.395(5) .
N20 H20 0.8600 .
C21 C22 1.385(6) .
C21 C26 1.400(5) .
C22 C23 1.365(6) .
C22 H22 0.9300 .
C23 C24 1.378(6) .
C23 H23 0.9300 .
C24 N25 1.332(5) .
C24 H24 0.9300 .
N25 C26 1.336(5) .
N25 Cu1 2.072(3) 1_565
C26 H26 0.9300 .
O27 H27 0.75(5) .
O28 H28 0.83(4) .
O29 H29A 0.876(10) .
O29 H29B 0.880(10) .

loop_
_geom_hbond_atom_site_label_D
_geom_hbond_atom_site_label_H
_geom_hbond_atom_site_label_A
_geom_hbond_distance_DH
_geom_hbond_distance_HA
_geom_hbond_distance_DA
_geom_hbond_angle_DHA
_geom_hbond_site_symmetry_A
N7 H7 O30 0.86 2.20 3.017(5) 159.1 7_655
N10 H10 F1 0.86 1.95 2.788(4) 166.0 7
N17 H17 O29 0.86 2.00 2.857(5) 170.9 7
N20 H20 O29 0.86 2.51 3.268(5) 147.7 7
O27 H27 F1 0.75(5) 1.92(5) 2.657(4) 168(6) 3_545
O28 H28 O30 0.83(4) 1.99(5) 2.804(5) 169(5) 4_635
O29 H29A O9 0.876(10) 2.05(3) 2.818(5) 146(4) 1
O29 H29B F1 0.880(10) 1.751(11) 2.631(5) 179(8) 4_545
